data_4518885
loop_
_publ_author_name
'G\"u\,cl\"u, Yunus'
'Erer, Hakan'
'Demiral, Hakan'
'Altintas, Cigdem'
'Keskin, Seda'
'Tumanov, Nikolay'
'Su, Bao-Lian'
'Semerci, Fatih'

_publ_section_title
;
 Oxalamide-Functionalized Metal Organic Frameworks for CO<sub>2</sub>
 Adsorption.
;
_journal_issue 28
_journal_name_full 'ACS applied materials &amp; interfaces'
_journal_page_first 33188
_journal_page_last 33198
_journal_paper_doi 10.1021/acsami.1c11330
_journal_volume 13
_journal_year 2021
_chemical_formula_moiety 'C24 H22 Co2 N4 O13, 1.382(C3 H7 N O), 1.616(O)'
_chemical_formula_sum 'C28.15 H31.67 Co2 N5.38 O16'
_chemical_formula_weight 819.18
_space_group_crystal_system monoclinic
_space_group_IT_number 14
_space_group_name_Hall '-P 2yn'
_space_group_name_H-M_alt 'P 1 21/n 1'
_atom_sites_solution_hydrogens mixed
_atom_sites_solution_primary dual
_atom_sites_solution_secondary difmap
_audit_creation_method SHELXL-2018/1
_cell_angle_alpha 90
_cell_angle_beta 90.9254(15)
_cell_angle_gamma 90
_cell_formula_units_Z 4
_cell_length_a 14.0184(2)
_cell_length_b 12.9591(3)
_cell_length_c 26.4631(5)
_cell_measurement_reflns_used 7622
_cell_measurement_temperature 100(2)
_cell_measurement_theta_max 66.4970
_cell_measurement_theta_min 3.5360
_cell_volume 4806.81(16)
_computing_cell_refinement 'CrysAlisPro 1.171.39.46 (Rigaku OD, 2018)'
_computing_data_collection 'CrysAlisPro 1.171.39.46 (Rigaku OD, 2018)'
_computing_data_reduction 'CrysAlisPro 1.171.39.46 (Rigaku OD, 2018)'
_computing_molecular_graphics 'Olex2 (Dolomanov et al., 2009)'
_computing_publication_material 'Olex2 (Dolomanov et al., 2009)'
_computing_structure_refinement 'SHELXL-2018/1 (Sheldrick, 2018)'
_computing_structure_solution 'SHELXT (Sheldrick, 2015)'
_diffrn_ambient_temperature 100(2)
_diffrn_detector_area_resol_mean 5.1856
_diffrn_measured_fraction_theta_full 0.989
_diffrn_measured_fraction_theta_max 0.989
_diffrn_measurement_device_type
;
Oxford Diffraction Xcalibur, Ruby, Gemini ultra
;
_diffrn_measurement_method '\w scans'
_diffrn_radiation_monochromator 'multilayer mirror'
_diffrn_radiation_type CuK\a
_diffrn_radiation_wavelength 1.54184
_diffrn_reflns_av_R_equivalents 0.0486
_diffrn_reflns_av_unetI/netI 0.0431
_diffrn_reflns_Laue_measured_fraction_full 0.989
_diffrn_reflns_Laue_measured_fraction_max 0.989
_diffrn_reflns_limit_h_max 11
_diffrn_reflns_limit_h_min -16
_diffrn_reflns_limit_k_max 15
_diffrn_reflns_limit_k_min -15
_diffrn_reflns_limit_l_max 31
_diffrn_reflns_limit_l_min -31
_diffrn_reflns_number 29828
_diffrn_reflns_point_group_measured_fraction_full 0.989
_diffrn_reflns_point_group_measured_fraction_max 0.989
_diffrn_reflns_theta_full 67.048
_diffrn_reflns_theta_max 67.048
_diffrn_reflns_theta_min 3.544
_diffrn_source 'fine-focus sealed tube'
_exptl_absorpt_coefficient_mu 5.920
_exptl_absorpt_correction_T_max 1.00000
_exptl_absorpt_correction_T_min 0.83923
_exptl_absorpt_correction_type multi-scan
_exptl_absorpt_process_details
;
CrysAlisPro 1.171.39.46 (Rigaku Oxford Diffraction, 2018)
Empirical absorption correction using spherical harmonics,
 implemented in SCALE3 ABSPACK scaling algorithm.
;
_exptl_crystal_colour purple
_exptl_crystal_density_diffrn 1.132
_exptl_crystal_description block
_exptl_crystal_F_000 1681
_exptl_crystal_size_max 0.290
_exptl_crystal_size_mid 0.250
_exptl_crystal_size_min 0.170
_refine_diff_density_max 1.297
_refine_diff_density_min -0.702
_refine_diff_density_rms 0.092
_refine_ls_extinction_method none
_refine_ls_goodness_of_fit_ref 1.061
_refine_ls_hydrogen_treatment constr
_refine_ls_matrix_type full
_refine_ls_number_parameters 467
_refine_ls_number_reflns 8494
_refine_ls_number_restraints 85
_refine_ls_restrained_S_all 1.064
_refine_ls_R_factor_all 0.0909
_refine_ls_R_factor_gt 0.0760
_refine_ls_shift/su_max 0.001
_refine_ls_shift/su_mean 0.000
_refine_ls_structure_factor_coef Fsqd
_refine_ls_weighting_details 'w=1/[\s^2^(Fo^2^)+(0.1291P)^2^+7.3726P] where P=(Fo^2^+2Fc^2^)/3'
_refine_ls_weighting_scheme calc
_refine_ls_wR_factor_gt 0.2127
_refine_ls_wR_factor_ref 0.2244
_reflns_Friedel_coverage 0.000
_reflns_number_gt 6845
_reflns_number_total 8494
_reflns_threshold_expression 'I > 2\s(I)'
_cod_data_source_file am1c11330_si_001.cif
_cod_data_source_block Co-OATA
_cod_depositor_comments 'Adding full bibliography for 4518883--4518885.cif.'
_cod_original_cell_volume 4806.83(15)
_cod_original_sg_symbol_H-M 'P 21/n'
_cod_database_code 4518885
_shelx_space_group_comment
;
The symmetry employed for this shelxl refinement is uniquely defined
by the following loop, which should always be used as a source of
symmetry information in preference to the above space-group names.
They are only intended as comments.
;
_shelx_estimated_absorpt_t_min 0.279
_shelx_estimated_absorpt_t_max 0.433

loop_
_space_group_symop_operation_xyz
'x, y, z'
'-x+1/2, y+1/2, -z+1/2'
'-x, -y, -z'
'x-1/2, -y-1/2, z-1/2'

loop_
_atom_site_label
_atom_site_type_symbol
_atom_site_fract_x
_atom_site_fract_y
_atom_site_fract_z
_atom_site_U_iso_or_equiv
_atom_site_adp_type
_atom_site_occupancy
_atom_site_site_symmetry_order
_atom_site_calc_flag
_atom_site_refinement_flags_posn
_atom_site_refinement_flags_adp
_atom_site_refinement_flags_occupancy
_atom_site_disorder_assembly
_atom_site_disorder_group
Co1 Co 1.00170(5) 1.12600(5) 0.23606(2) 0.0329(2) Uani 1 1 d . . . . .
Co2 Co 0.54571(5) 0.78935(6) 0.17017(3) 0.0367(2) Uani 1 1 d . . . . .
O1 O 0.6127(2) 0.8234(3) 0.23854(13) 0.0482(8) Uani 1 1 d . . . . .
O2 O 0.5624(2) 0.7331(3) 0.30521(12) 0.0437(8) Uani 1 1 d . . . . .
O3 O 0.8862(2) 1.0641(3) 0.26783(12) 0.0427(8) Uani 1 1 d . . . . .
O4 O 0.8769(2) 1.1561(3) 0.33953(13) 0.0467(8) Uani 1 1 d . . . . .
O5 O 0.6297(5) 0.7604(5) 0.46540(18) 0.119(3) Uani 1 1 d . . . . .
O6 O 0.7437(4) 0.9053(4) 0.55872(15) 0.0729(13) Uani 1 1 d . . . . .
O7 O 0.9351(2) 0.8049(2) 0.70138(12) 0.0366(7) Uani 1 1 d . . . . .
O8 O 0.8528(2) 0.7867(3) 0.77087(12) 0.0434(8) Uani 1 1 d . . . . .
O9 O 0.5911(2) 0.5141(3) 0.75335(12) 0.0455(8) Uani 1 1 d . . . . .
O10 O 0.5368(2) 0.4754(3) 0.67752(12) 0.0414(7) Uani 1 1 d . . . . .
O12 O 0.4893(3) 0.7699(3) 0.09684(14) 0.0562(9) Uani 1 1 d . . . . .
N1 N 0.7185(4) 0.9052(4) 0.45710(17) 0.0571(12) Uani 1 1 d . . . . .
H1 H 0.745944 0.954661 0.474887 0.069 Uiso 1 1 calc R U . . .
N2 N 0.6780(3) 0.7451(4) 0.56292(16) 0.0545(12) Uani 1 1 d . . . . .
H2 H 0.646648 0.699434 0.544504 0.065 Uiso 1 1 calc R U . . .
C1 C 0.6108(3) 0.8035(4) 0.28497(18) 0.0399(10) Uani 1 1 d . . . . .
C2 C 0.6713(3) 0.8689(4) 0.31927(19) 0.0428(11) Uani 1 1 d . . . . .
C3 C 0.7331(3) 0.9408(4) 0.29975(19) 0.0431(11) Uani 1 1 d . . . . .
H3 H 0.738810 0.948201 0.264211 0.052 Uiso 1 1 calc R U . . .
C4 C 0.7870(3) 1.0025(4) 0.33234(19) 0.0425(11) Uani 1 1 d . . . . .
C5 C 0.8559(3) 1.0818(4) 0.31143(19) 0.0425(11) Uani 1 1 d . . . . .
C6 C 0.7787(4) 0.9930(4) 0.38406(19) 0.0479(12) Uani 1 1 d . . . . .
H6 H 0.813036 1.038158 0.406030 0.057 Uiso 1 1 calc R U . . .
C7 C 0.7195(4) 0.9166(5) 0.4040(2) 0.0514(13) Uani 1 1 d . . . . .
C8 C 0.6647(4) 0.8543(4) 0.37137(19) 0.0454(12) Uani 1 1 d . . . . .
H8 H 0.623690 0.802808 0.384515 0.055 Uiso 1 1 calc R U . . .
C9 C 0.6809(5) 0.8287(5) 0.4829(2) 0.0668(18) Uani 1 1 d . . . . .
C10 C 0.7050(4) 0.8309(5) 0.5392(2) 0.0580(15) Uani 1 1 d . . . . .
C11 C 0.6941(4) 0.7193(4) 0.61413(18) 0.0437(11) Uani 1 1 d . . . . .
C12 C 0.7673(3) 0.7625(4) 0.64346(18) 0.0416(11) Uani 1 1 d . . . . .
H12 H 0.808902 0.812429 0.629419 0.050 Uiso 1 1 calc R U . . .
C13 C 0.7786(3) 0.7320(4) 0.69306(18) 0.0391(10) Uani 1 1 d . . . . .
C14 C 0.7176(3) 0.6618(4) 0.71465(18) 0.0389(10) Uani 1 1 d . . . . .
H14 H 0.723784 0.645607 0.749569 0.047 Uiso 1 1 calc R U . . .
C15 C 0.6473(3) 0.6148(4) 0.68522(18) 0.0383(10) Uani 1 1 d . . . . .
C16 C 0.6354(3) 0.6435(4) 0.63496(19) 0.0432(11) Uani 1 1 d . . . . .
H16 H 0.587339 0.611678 0.614639 0.052 Uiso 1 1 calc R U . . .
C17 C 0.8588(3) 0.7756(4) 0.72475(18) 0.0376(10) Uani 1 1 d . . . . .
C18 C 0.5882(3) 0.5312(4) 0.70731(18) 0.0399(10) Uani 1 1 d . . . . .
O11 O 0.4631(3) 0.9207(3) 0.18079(16) 0.0552(9) Uani 1 1 d D . . . .
C19 C 0.4061(5) 0.9617(5) 0.1526(3) 0.0769(19) Uani 1 1 d D . . . .
H19 H 0.397282 0.931977 0.119996 0.092 Uiso 1 1 calc R U . . .
N5 N 0.3538(4) 1.0464(5) 0.1634(3) 0.091(2) Uani 1 1 d D . . . .
C20 C 0.3615(7) 1.0906(9) 0.2117(4) 0.128(4) Uani 1 1 d D . . . .
H20A H 0.410520 1.054097 0.231541 0.192 Uiso 1 1 calc R U . . .
H20B H 0.300081 1.085178 0.228671 0.192 Uiso 1 1 calc R U . . .
H20C H 0.379218 1.163450 0.208589 0.192 Uiso 1 1 calc R U . . .
C21 C 0.2870(7) 1.0902(9) 0.1260(5) 0.135(5) Uani 1 1 d D . . . .
H21A H 0.293210 1.165555 0.125822 0.203 Uiso 1 1 calc R U . . .
H21B H 0.221641 1.071307 0.134694 0.203 Uiso 1 1 calc R U . . .
H21C H 0.301622 1.063129 0.092408 0.203 Uiso 1 1 calc R U . . .
O21 O 0.9626(7) 0.7715(9) 0.3362(5) 0.146(4) Uani 0.863(11) 1 d D U P . .
C22 C 0.9372(8) 0.7904(8) 0.2955(6) 0.116(4) Uani 0.863(11) 1 d D U P . .
H22 H 0.953290 0.857716 0.284160 0.139 Uiso 0.863(11) 1 calc R U P . .
N3 N 0.8899(6) 0.7344(7) 0.2624(4) 0.106(3) Uani 0.863(11) 1 d D U P . .
C23 C 0.8595(11) 0.6328(8) 0.2755(7) 0.181(8) Uani 0.863(11) 1 d D U P . .
H23A H 0.877635 0.618389 0.310688 0.271 Uiso 0.863(11) 1 calc R U P . .
H23B H 0.889994 0.582510 0.253300 0.271 Uiso 0.863(11) 1 calc R U P . .
H23C H 0.790047 0.627909 0.271428 0.271 Uiso 0.863(11) 1 calc R U P . .
C24 C 0.8626(10) 0.7770(16) 0.2134(5) 0.182(8) Uani 0.863(11) 1 d D U P . .
H24A H 0.891845 0.845158 0.209412 0.273 Uiso 0.863(11) 1 calc R U P . .
H24B H 0.792972 0.783640 0.211213 0.273 Uiso 0.863(11) 1 calc R U P . .
H24C H 0.884440 0.731045 0.186567 0.273 Uiso 0.863(11) 1 calc R U P . .
O19 O 0.8382(10) 0.5403(11) 0.5043(5) 0.120(5) Uiso 0.519(8) 1 d D . P . .
C25 C 0.8663(14) 0.6248(14) 0.4985(7) 0.112(6) Uiso 0.519(8) 1 d D . P . .
H25 H 0.855278 0.672113 0.525221 0.135 Uiso 0.519(8) 1 calc R U P . .
N4 N 0.9119(9) 0.6614(9) 0.4588(5) 0.088(4) Uiso 0.519(8) 1 d D . P . .
C26 C 0.9547(13) 0.5898(13) 0.4244(6) 0.103(5) Uiso 0.519(8) 1 d D . P . .
H26A H 1.024193 0.597785 0.425738 0.154 Uiso 0.519(8) 1 calc R U P . .
H26B H 0.931248 0.603653 0.389939 0.154 Uiso 0.519(8) 1 calc R U P . .
H26C H 0.937777 0.519187 0.433974 0.154 Uiso 0.519(8) 1 calc R U P . .
C27 C 0.9428(14) 0.7692(12) 0.4567(8) 0.114(6) Uiso 0.519(8) 1 d D . P . .
H27A H 0.927921 0.803522 0.488604 0.171 Uiso 0.519(8) 1 calc R U P . .
H27B H 0.909367 0.804333 0.428776 0.171 Uiso 0.519(8) 1 calc R U P . .
H27C H 1.011722 0.771985 0.451263 0.171 Uiso 0.519(8) 1 calc R U P . .
O13 O 0.6549(3) 0.8774(4) 0.13870(16) 0.0637(11) Uani 1 1 d D . . . .
C28A C 0.7162(8) 0.8516(11) 0.1135(5) 0.078(4) Uiso 0.554(14) 1 d D . P A 1
H28A H 0.712494 0.782652 0.101333 0.094 Uiso 0.554(14) 1 calc R U P A 1
N6A N 0.7918(10) 0.9054(13) 0.0989(7) 0.123(6) Uiso 0.554(14) 1 d D . P A 1
C29A C 0.8069(17) 1.0085(14) 0.1179(9) 0.119(7) Uiso 0.554(14) 1 d D . P A 1
H29A H 0.865270 1.036959 0.103536 0.178 Uiso 0.554(14) 1 calc R U P A 1
H29B H 0.752428 1.051987 0.108113 0.178 Uiso 0.554(14) 1 calc R U P A 1
H29C H 0.813097 1.006547 0.154778 0.178 Uiso 0.554(14) 1 calc R U P A 1
C30A C 0.859(2) 0.851(3) 0.0660(15) 0.29(2) Uiso 0.554(14) 1 d D . P A 1
H30A H 0.911856 0.896642 0.057545 0.432 Uiso 0.554(14) 1 calc R U P A 1
H30B H 0.884201 0.789688 0.083753 0.432 Uiso 0.554(14) 1 calc R U P A 1
H30C H 0.825812 0.828843 0.034952 0.432 Uiso 0.554(14) 1 calc R U P A 1
C28B C 0.6700(16) 0.9619(13) 0.1376(10) 0.131(9) Uiso 0.446(14) 1 d D . P A 2
H28B H 0.618427 1.004459 0.147452 0.157 Uiso 0.446(14) 1 calc R U P A 2
N6B N 0.7477(16) 1.0125(16) 0.1248(10) 0.153(10) Uiso 0.446(14) 1 d D . P A 2
C29B C 0.827(2) 0.956(3) 0.1062(15) 0.166(14) Uiso 0.446(14) 1 d D . P A 2
H29D H 0.878836 1.003449 0.098396 0.249 Uiso 0.446(14) 1 calc R U P A 2
H29E H 0.848728 0.906421 0.131978 0.249 Uiso 0.446(14) 1 calc R U P A 2
H29F H 0.807466 0.918427 0.075545 0.249 Uiso 0.446(14) 1 calc R U P A 2
C30B C 0.756(3) 1.124(2) 0.131(2) 0.28(3) Uiso 0.446(14) 1 d D . P A 2
H30D H 0.818810 1.146478 0.119752 0.426 Uiso 0.446(14) 1 calc R U P A 2
H30E H 0.705967 1.158335 0.111644 0.426 Uiso 0.446(14) 1 calc R U P A 2
H30F H 0.749707 1.140909 0.167223 0.426 Uiso 0.446(14) 1 calc R U P A 2
O20 O 0.8721(6) 1.0388(6) 0.4945(3) 0.077(3) Uiso 0.616(17) 1 d . . . . .
O15 O 0.6088(6) 0.5612(6) 0.5153(3) 0.128(2) Uiso 1 1 d . . . . .

loop_
_atom_site_aniso_label
_atom_site_aniso_U_11
_atom_site_aniso_U_22
_atom_site_aniso_U_33
_atom_site_aniso_U_23
_atom_site_aniso_U_13
_atom_site_aniso_U_12
Co1 0.0313(4) 0.0368(4) 0.0307(4) -0.0021(3) -0.0011(3) 0.0029(3)
Co2 0.0359(4) 0.0386(4) 0.0357(4) 0.0041(3) 0.0009(3) 0.0037(3)
O1 0.0459(19) 0.057(2) 0.0415(19) 0.0015(16) -0.0022(14) -0.0132(16)
O2 0.0427(17) 0.048(2) 0.0398(17) -0.0006(15) -0.0007(14) -0.0123(15)
O3 0.0373(17) 0.050(2) 0.0413(18) -0.0032(15) 0.0032(13) -0.0071(14)
O4 0.0460(19) 0.050(2) 0.0441(19) -0.0053(16) 0.0096(15) -0.0137(16)
O5 0.191(6) 0.110(4) 0.054(3) 0.025(3) -0.036(3) -0.104(5)
O6 0.101(3) 0.068(3) 0.049(2) 0.007(2) -0.015(2) -0.038(3)
O7 0.0278(15) 0.0401(17) 0.0419(17) -0.0017(13) -0.0005(12) -0.0019(13)
O8 0.0391(17) 0.054(2) 0.0365(18) -0.0020(15) -0.0016(13) -0.0048(15)
O9 0.0464(18) 0.050(2) 0.0402(18) 0.0059(15) -0.0001(14) -0.0100(16)
O10 0.0378(16) 0.0442(19) 0.0421(18) 0.0044(14) -0.0008(13) -0.0085(14)
O12 0.055(2) 0.070(3) 0.044(2) 0.0088(18) -0.0016(16) 0.0008(19)
N1 0.070(3) 0.060(3) 0.041(2) 0.004(2) -0.007(2) -0.029(2)
N2 0.064(3) 0.061(3) 0.038(2) 0.004(2) -0.0072(19) -0.028(2)
C1 0.033(2) 0.046(3) 0.040(3) -0.001(2) -0.0013(19) -0.007(2)
C2 0.038(2) 0.047(3) 0.043(3) 0.002(2) -0.005(2) -0.007(2)
C3 0.041(3) 0.048(3) 0.040(3) 0.002(2) -0.002(2) -0.010(2)
C4 0.036(2) 0.045(3) 0.046(3) 0.001(2) 0.001(2) -0.007(2)
C5 0.033(2) 0.048(3) 0.045(3) -0.002(2) -0.003(2) -0.009(2)
C6 0.049(3) 0.050(3) 0.045(3) 0.002(2) -0.004(2) -0.019(2)
C7 0.054(3) 0.057(3) 0.043(3) 0.005(2) -0.004(2) -0.018(3)
C8 0.047(3) 0.044(3) 0.046(3) 0.004(2) -0.003(2) -0.015(2)
C9 0.088(4) 0.068(4) 0.045(3) 0.006(3) -0.008(3) -0.037(4)
C10 0.066(3) 0.061(4) 0.047(3) 0.005(3) -0.006(3) -0.029(3)
C11 0.043(3) 0.049(3) 0.039(3) 0.004(2) -0.001(2) -0.014(2)
C12 0.038(2) 0.047(3) 0.040(3) 0.000(2) -0.0005(19) -0.008(2)
C13 0.034(2) 0.043(3) 0.041(3) -0.005(2) -0.0004(18) -0.003(2)
C14 0.036(2) 0.041(3) 0.039(2) 0.001(2) 0.0023(19) 0.004(2)
C15 0.035(2) 0.040(2) 0.040(2) 0.002(2) -0.0007(18) -0.0024(19)
C16 0.041(2) 0.044(3) 0.045(3) 0.002(2) -0.002(2) -0.011(2)
C17 0.038(2) 0.036(2) 0.040(3) -0.0022(19) -0.0024(19) 0.0004(19)
C18 0.036(2) 0.039(3) 0.044(3) -0.001(2) 0.0012(19) -0.004(2)
O11 0.046(2) 0.043(2) 0.076(3) 0.0026(18) 0.0000(18) 0.0097(17)
C19 0.060(4) 0.067(4) 0.105(6) 0.005(4) 0.012(4) 0.010(3)
N5 0.062(3) 0.070(4) 0.141(6) 0.024(4) 0.011(4) 0.011(3)
C20 0.090(6) 0.116(8) 0.177(11) -0.060(8) 0.024(7) -0.006(6)
C21 0.086(6) 0.112(8) 0.209(13) 0.064(8) 0.015(7) 0.040(6)
O21 0.102(6) 0.146(9) 0.191(10) -0.041(8) -0.003(6) -0.024(6)
C22 0.070(7) 0.059(6) 0.218(12) -0.020(7) 0.015(8) -0.008(4)
N3 0.076(5) 0.076(5) 0.167(8) -0.004(5) 0.006(5) 0.013(4)
C23 0.153(13) 0.067(7) 0.32(2) 0.000(9) -0.106(14) -0.032(7)
C24 0.102(9) 0.28(2) 0.161(10) 0.056(12) 0.036(8) 0.075(12)
O13 0.059(2) 0.074(3) 0.058(2) 0.018(2) 0.0088(19) -0.008(2)

loop_
_atom_type_symbol
_atom_type_description
_atom_type_scat_dispersion_real
_atom_type_scat_dispersion_imag
_atom_type_scat_source
C C 0.0181 0.0091 'International Tables Vol C Tables 4.2.6.8 and 6.1.1.4'
H H 0.0000 0.0000 'International Tables Vol C Tables 4.2.6.8 and 6.1.1.4'
N N 0.0311 0.0180 'International Tables Vol C Tables 4.2.6.8 and 6.1.1.4'
O O 0.0492 0.0322 'International Tables Vol C Tables 4.2.6.8 and 6.1.1.4'
Co Co -2.3653 3.6143 'International Tables Vol C Tables 4.2.6.8 and 6.1.1.4'

loop_
_geom_angle_atom_site_label_1
_geom_angle_atom_site_label_2
_geom_angle_atom_site_label_3
_geom_angle
_geom_angle_site_symmetry_1
_geom_angle_site_symmetry_3
_geom_angle_publ_flag
O2 Co1 O3 98.63(14) 2_655 . ?
O2 Co1 O7 108.87(14) 2_655 3_776 ?
O3 Co1 O7 100.14(13) . 3_776 ?
O2 Co1 O10 98.16(13) 2_655 4_675 ?
O3 Co1 O10 105.09(14) . 4_675 ?
O7 Co1 O10 139.48(12) 3_776 4_675 ?
O2 Co1 O9 158.07(13) 2_655 4_675 ?
O3 Co1 O9 92.46(14) . 4_675 ?
O7 Co1 O9 87.52(12) 3_776 4_675 ?
O10 Co1 O9 60.51(12) 4_675 4_675 ?
O2 Co1 O8 90.34(14) 2_655 3_776 ?
O3 Co1 O8 159.50(13) . 3_776 ?
O7 Co1 O8 59.41(12) 3_776 3_776 ?
O10 Co1 O8 91.71(13) 4_675 3_776 ?
O9 Co1 O8 85.58(13) 4_675 3_776 ?
O2 Co1 C18 128.65(15) 2_655 4_675 ?
O3 Co1 C18 101.60(15) . 4_675 ?
O7 Co1 C18 113.17(14) 3_776 4_675 ?
O10 Co1 C18 30.92(14) 4_675 4_675 ?
O9 Co1 C18 29.68(14) 4_675 4_675 ?
O8 Co1 C18 86.71(14) 3_776 4_675 ?
O4 Co2 O1 93.19(15) 2_645 . ?
O4 Co2 O11 177.83(15) 2_645 . ?
O1 Co2 O11 87.31(16) . . ?
O4 Co2 O13 90.98(16) 2_645 . ?
O1 Co2 O13 84.69(16) . . ?
O11 Co2 O13 91.17(17) . . ?
O4 Co2 O12 88.57(15) 2_645 . ?
O1 Co2 O12 172.47(15) . . ?
O11 Co2 O12 91.21(16) . . ?
O13 Co2 O12 87.97(16) . . ?
O4 Co2 O7 87.51(13) 2_645 4_575 ?
O1 Co2 O7 96.03(13) . 4_575 ?
O11 Co2 O7 90.34(14) . 4_575 ?
O13 Co2 O7 178.36(16) . 4_575 ?
O12 Co2 O7 91.36(14) . 4_575 ?
C1 O1 Co2 142.5(3) . . ?
C1 O2 Co1 121.1(3) . 2_645 ?
C5 O3 Co1 126.8(3) . . ?
C5 O4 Co2 133.8(3) . 2_655 ?
C17 O7 Co1 95.2(3) . 3_776 ?
C17 O7 Co2 128.4(3) . 4_676 ?
Co1 O7 Co2 104.54(13) 3_776 4_676 ?
C17 O8 Co1 84.5(3) . 3_776 ?
C18 O9 Co1 86.3(3) . 4_576 ?
C18 O10 Co1 92.0(3) . 4_576 ?
C9 N1 C7 127.2(5) . . ?
C9 N1 H1 116.4 . . ?
C7 N1 H1 116.4 . . ?
C10 N2 C11 127.4(5) . . ?
C10 N2 H2 116.3 . . ?
C11 N2 H2 116.3 . . ?
O1 C1 O2 125.8(4) . . ?
O1 C1 C2 117.1(4) . . ?
O2 C1 C2 117.1(4) . . ?
C3 C2 C8 120.9(4) . . ?
C3 C2 C1 120.6(4) . . ?
C8 C2 C1 118.5(4) . . ?
C2 C3 C4 119.7(5) . . ?
C2 C3 H3 120.2 . . ?
C4 C3 H3 120.2 . . ?
C6 C4 C3 120.7(5) . . ?
C6 C4 C5 119.0(4) . . ?
C3 C4 C5 120.3(4) . . ?
O4 C5 O3 127.4(4) . . ?
O4 C5 C4 116.7(4) . . ?
O3 C5 C4 115.9(4) . . ?
C4 C6 C7 119.8(5) . . ?
C4 C6 H6 120.1 . . ?
C7 C6 H6 120.1 . . ?
C6 C7 C8 119.8(5) . . ?
C6 C7 N1 117.6(5) . . ?
C8 C7 N1 122.6(5) . . ?
C2 C8 C7 119.1(5) . . ?
C2 C8 H8 120.5 . . ?
C7 C8 H8 120.5 . . ?
O5 C9 N1 125.6(6) . . ?
O5 C9 C10 120.2(5) . . ?
N1 C9 C10 114.2(5) . . ?
O6 C10 N2 126.1(5) . . ?
O6 C10 C9 121.3(5) . . ?
N2 C10 C9 112.6(5) . . ?
C12 C11 C16 119.7(5) . . ?
C12 C11 N2 123.0(4) . . ?
C16 C11 N2 117.3(4) . . ?
C13 C12 C11 119.1(4) . . ?
C13 C12 H12 120.4 . . ?
C11 C12 H12 120.4 . . ?
C12 C13 C14 121.5(4) . . ?
C12 C13 C17 119.8(4) . . ?
C14 C13 C17 118.7(4) . . ?
C13 C14 C15 119.8(4) . . ?
C13 C14 H14 120.1 . . ?
C15 C14 H14 120.1 . . ?
C14 C15 C16 119.5(4) . . ?
C14 C15 C18 119.6(4) . . ?
C16 C15 C18 120.8(4) . . ?
C15 C16 C11 120.2(4) . . ?
C15 C16 H16 119.9 . . ?
C11 C16 H16 119.9 . . ?
O8 C17 O7 120.5(4) . . ?
O8 C17 C13 122.2(4) . . ?
O7 C17 C13 117.3(4) . . ?
O9 C18 O10 120.8(4) . . ?
O9 C18 C15 120.5(4) . . ?
O10 C18 C15 118.6(4) . . ?
O9 C18 Co1 64.0(3) . 4_576 ?
O10 C18 Co1 57.1(2) . 4_576 ?
C15 C18 Co1 171.7(4) . 4_576 ?
C19 O11 Co2 129.8(5) . . ?
O11 C19 N5 125.4(8) . . ?
O11 C19 H19 117.3 . . ?
N5 C19 H19 117.3 . . ?
C19 N5 C20 119.5(8) . . ?
C19 N5 C21 120.8(8) . . ?
C20 N5 C21 119.7(8) . . ?
N5 C20 H20A 109.5 . . ?
N5 C20 H20B 109.5 . . ?
H20A C20 H20B 109.5 . . ?
N5 C20 H20C 109.5 . . ?
H20A C20 H20C 109.5 . . ?
H20B C20 H20C 109.5 . . ?
N5 C21 H21A 109.5 . . ?
N5 C21 H21B 109.5 . . ?
H21A C21 H21B 109.5 . . ?
N5 C21 H21C 109.5 . . ?
H21A C21 H21C 109.5 . . ?
H21B C21 H21C 109.5 . . ?
O21 C22 N3 130.6(12) . . ?
O21 C22 H22 114.7 . . ?
N3 C22 H22 114.7 . . ?
C22 N3 C23 119.9(11) . . ?
C22 N3 C24 120.6(12) . . ?
C23 N3 C24 119.4(12) . . ?
N3 C23 H23A 109.5 . . ?
N3 C23 H23B 109.5 . . ?
H23A C23 H23B 109.5 . . ?
N3 C23 H23C 109.5 . . ?
H23A C23 H23C 109.5 . . ?
H23B C23 H23C 109.5 . . ?
N3 C24 H24A 109.5 . . ?
N3 C24 H24B 109.5 . . ?
H24A C24 H24B 109.5 . . ?
N3 C24 H24C 109.5 . . ?
H24A C24 H24C 109.5 . . ?
H24B C24 H24C 109.5 . . ?
O19 C25 N4 127.0(17) . . ?
O19 C25 H25 116.5 . . ?
N4 C25 H25 116.5 . . ?
C25 N4 C26 118.8(13) . . ?
C25 N4 C27 121.1(13) . . ?
C26 N4 C27 117.7(12) . . ?
N4 C26 H26A 109.5 . . ?
N4 C26 H26B 109.5 . . ?
H26A C26 H26B 109.5 . . ?
N4 C26 H26C 109.5 . . ?
H26A C26 H26C 109.5 . . ?
H26B C26 H26C 109.5 . . ?
N4 C27 H27A 109.5 . . ?
N4 C27 H27B 109.5 . . ?
H27A C27 H27B 109.5 . . ?
N4 C27 H27C 109.5 . . ?
H27A C27 H27C 109.5 . . ?
H27B C27 H27C 109.5 . . ?
C28B O13 Co2 133.3(12) . . ?
C28A O13 Co2 129.2(7) . . ?
O13 C28A N6A 128.6(13) . . ?
O13 C28A H28A 115.7 . . ?
N6A C28A H28A 115.7 . . ?
C28A N6A C29A 119.9(14) . . ?
C28A N6A C30A 115.9(17) . . ?
C29A N6A C30A 124.1(17) . . ?
N6A C29A H29A 109.5 . . ?
N6A C29A H29B 109.5 . . ?
H29A C29A H29B 109.5 . . ?
N6A C29A H29C 109.5 . . ?
H29A C29A H29C 109.5 . . ?
H29B C29A H29C 109.5 . . ?
N6A C30A H30A 109.5 . . ?
N6A C30A H30B 109.5 . . ?
H30A C30A H30B 109.5 . . ?
N6A C30A H30C 109.5 . . ?
H30A C30A H30C 109.5 . . ?
H30B C30A H30C 109.5 . . ?
O13 C28B N6B 131(2) . . ?
O13 C28B H28B 114.6 . . ?
N6B C28B H28B 114.6 . . ?
C28B N6B C29B 118.8(19) . . ?
C28B N6B C30B 122(2) . . ?
C29B N6B C30B 119(2) . . ?
N6B C29B H29D 109.5 . . ?
N6B C29B H29E 109.5 . . ?
H29D C29B H29E 109.5 . . ?
N6B C29B H29F 109.5 . . ?
H29D C29B H29F 109.5 . . ?
H29E C29B H29F 109.5 . . ?
N6B C30B H30D 109.5 . . ?
N6B C30B H30E 109.5 . . ?
H30D C30B H30E 109.5 . . ?
N6B C30B H30F 109.5 . . ?
H30D C30B H30F 109.5 . . ?
H30E C30B H30F 109.5 . . ?

loop_
_geom_bond_atom_site_label_1
_geom_bond_atom_site_label_2
_geom_bond_distance
_geom_bond_site_symmetry_2
_geom_bond_publ_flag
Co1 O2 1.974(3) 2_655 ?
Co1 O3 2.004(3) . ?
Co1 O7 2.069(3) 3_776 ?
Co1 O10 2.096(3) 4_675 ?
Co1 O9 2.249(3) 4_675 ?
Co1 O8 2.343(3) 3_776 ?
Co1 C18 2.496(5) 4_675 ?
Co2 O4 2.058(3) 2_645 ?
Co2 O1 2.072(3) . ?
Co2 O11 2.080(4) . ?
Co2 O13 2.093(4) . ?
Co2 O12 2.099(4) . ?
Co2 O7 2.149(3) 4_575 ?
O1 C1 1.256(6) . ?
O2 C1 1.261(6) . ?
O3 C5 1.257(6) . ?
O4 C5 1.249(6) . ?
O5 C9 1.226(8) . ?
O6 C10 1.217(7) . ?
O7 C17 1.300(6) . ?
O8 C17 1.233(6) . ?
O9 C18 1.238(6) . ?
O10 C18 1.283(6) . ?
N1 C9 1.319(7) . ?
N1 C7 1.412(7) . ?
N1 H1 0.8800 . ?
N2 C10 1.333(7) . ?
N2 C11 1.411(7) . ?
N2 H2 0.8800 . ?
C1 C2 1.496(7) . ?
C2 C3 1.379(7) . ?
C2 C8 1.396(7) . ?
C3 C4 1.390(7) . ?
C3 H3 0.9500 . ?
C4 C6 1.381(7) . ?
C4 C5 1.521(7) . ?
C6 C7 1.402(7) . ?
C6 H6 0.9500 . ?
C7 C8 1.403(7) . ?
C8 H8 0.9500 . ?
C9 C10 1.522(8) . ?
C11 C12 1.394(7) . ?
C11 C16 1.400(7) . ?
C12 C13 1.378(7) . ?
C12 H12 0.9500 . ?
C13 C14 1.378(7) . ?
C13 C17 1.503(6) . ?
C14 C15 1.388(7) . ?
C14 H14 0.9500 . ?
C15 C16 1.389(7) . ?
C15 C18 1.489(7) . ?
C16 H16 0.9500 . ?
O11 C19 1.208(8) . ?
C19 N5 1.353(8) . ?
C19 H19 0.9500 . ?
N5 C20 1.402(10) . ?
N5 C21 1.467(10) . ?
C20 H20A 0.9800 . ?
C20 H20B 0.9800 . ?
C20 H20C 0.9800 . ?
C21 H21A 0.9800 . ?
C21 H21B 0.9800 . ?
C21 H21C 0.9800 . ?
O21 C22 1.155(12) . ?
C22 N3 1.310(12) . ?
C22 H22 0.9500 . ?
N3 C23 1.428(12) . ?
N3 C24 1.455(13) . ?
C23 H23A 0.9800 . ?
C23 H23B 0.9800 . ?
C23 H23C 0.9800 . ?
C24 H24A 0.9800 . ?
C24 H24B 0.9800 . ?
C24 H24C 0.9800 . ?
O19 C25 1.175(14) . ?
C25 N4 1.327(14) . ?
C25 H25 0.9500 . ?
N4 C26 1.438(14) . ?
N4 C27 1.464(15) . ?
C26 H26A 0.9800 . ?
C26 H26B 0.9800 . ?
C26 H26C 0.9800 . ?
C27 H27A 0.9800 . ?
C27 H27B 0.9800 . ?
C27 H27C 0.9800 . ?
O13 C28B 1.116(15) . ?
O13 C28A 1.146(11) . ?
C28A N6A 1.331(13) . ?
C28A H28A 0.9500 . ?
N6A C29A 1.441(15) . ?
N6A C30A 1.476(17) . ?
C29A H29A 0.9800 . ?
C29A H29B 0.9800 . ?
C29A H29C 0.9800 . ?
C30A H30A 0.9800 . ?
C30A H30B 0.9800 . ?
C30A H30C 0.9800 . ?
C28B N6B 1.320(15) . ?
C28B H28B 0.9500 . ?
N6B C29B 1.425(16) . ?
N6B C30B 1.456(17) . ?
C29B H29D 0.9800 . ?
C29B H29E 0.9800 . ?
C29B H29F 0.9800 . ?
C30B H30D 0.9800 . ?
C30B H30E 0.9800 . ?
C30B H30F 0.9800 . ?

loop_
_geom_torsion_atom_site_label_1
_geom_torsion_atom_site_label_2
_geom_torsion_atom_site_label_3
_geom_torsion_atom_site_label_4
_geom_torsion
_geom_torsion_site_symmetry_1
_geom_torsion_site_symmetry_2
_geom_torsion_site_symmetry_3
_geom_torsion_site_symmetry_4
_geom_torsion_publ_flag
Co2 O1 C1 O2 10.1(9) . . . . ?
Co2 O1 C1 C2 -169.9(4) . . . . ?
Co1 O2 C1 O1 11.2(7) 2_645 . . . ?
Co1 O2 C1 C2 -168.8(3) 2_645 . . . ?
O1 C1 C2 C3 -6.2(7) . . . . ?
O2 C1 C2 C3 173.8(5) . . . . ?
O1 C1 C2 C8 174.8(5) . . . . ?
O2 C1 C2 C8 -5.3(7) . . . . ?
C8 C2 C3 C4 -2.5(8) . . . . ?
C1 C2 C3 C4 178.5(5) . . . . ?
C2 C3 C4 C6 -0.5(8) . . . . ?
C2 C3 C4 C5 179.6(5) . . . . ?
Co2 O4 C5 O3 7.2(8) 2_655 . . . ?
Co2 O4 C5 C4 -173.7(3) 2_655 . . . ?
Co1 O3 C5 O4 17.4(8) . . . . ?
Co1 O3 C5 C4 -161.7(3) . . . . ?
C6 C4 C5 O4 -23.5(7) . . . . ?
C3 C4 C5 O4 156.3(5) . . . . ?
C6 C4 C5 O3 155.7(5) . . . . ?
C3 C4 C5 O3 -24.5(7) . . . . ?
C3 C4 C6 C7 3.6(8) . . . . ?
C5 C4 C6 C7 -176.5(5) . . . . ?
C4 C6 C7 C8 -3.7(9) . . . . ?
C4 C6 C7 N1 175.7(5) . . . . ?
C9 N1 C7 C6 -168.0(7) . . . . ?
C9 N1 C7 C8 11.4(10) . . . . ?
C3 C2 C8 C7 2.3(8) . . . . ?
C1 C2 C8 C7 -178.6(5) . . . . ?
C6 C7 C8 C2 0.8(9) . . . . ?
N1 C7 C8 C2 -178.6(5) . . . . ?
C7 N1 C9 O5 -9.8(13) . . . . ?
C7 N1 C9 C10 171.1(6) . . . . ?
C11 N2 C10 O6 -4.7(11) . . . . ?
C11 N2 C10 C9 176.1(6) . . . . ?
O5 C9 C10 O6 -169.2(8) . . . . ?
N1 C9 C10 O6 10.0(10) . . . . ?
O5 C9 C10 N2 10.1(11) . . . . ?
N1 C9 C10 N2 -170.7(6) . . . . ?
C10 N2 C11 C12 -22.6(9) . . . . ?
C10 N2 C11 C16 160.1(6) . . . . ?
C16 C11 C12 C13 -2.0(8) . . . . ?
N2 C11 C12 C13 -179.3(5) . . . . ?
C11 C12 C13 C14 -1.7(8) . . . . ?
C11 C12 C13 C17 178.3(5) . . . . ?
C12 C13 C14 C15 4.6(7) . . . . ?
C17 C13 C14 C15 -175.3(4) . . . . ?
C13 C14 C15 C16 -3.8(7) . . . . ?
C13 C14 C15 C18 173.7(4) . . . . ?
C14 C15 C16 C11 0.1(8) . . . . ?
C18 C15 C16 C11 -177.4(5) . . . . ?
C12 C11 C16 C15 2.8(8) . . . . ?
N2 C11 C16 C15 -179.8(5) . . . . ?
Co1 O8 C17 O7 5.8(4) 3_776 . . . ?
Co1 O8 C17 C13 -172.0(4) 3_776 . . . ?
Co1 O7 C17 O8 -6.6(5) 3_776 . . . ?
Co2 O7 C17 O8 106.6(5) 4_676 . . . ?
Co1 O7 C17 C13 171.3(4) 3_776 . . . ?
Co2 O7 C17 C13 -75.5(5) 4_676 . . . ?
C12 C13 C17 O8 150.1(5) . . . . ?
C14 C13 C17 O8 -30.0(7) . . . . ?
C12 C13 C17 O7 -27.8(7) . . . . ?
C14 C13 C17 O7 152.1(4) . . . . ?
Co1 O9 C18 O10 5.6(4) 4_576 . . . ?
Co1 O9 C18 C15 -172.1(4) 4_576 . . . ?
Co1 O10 C18 O9 -6.0(5) 4_576 . . . ?
Co1 O10 C18 C15 171.8(4) 4_576 . . . ?
C14 C15 C18 O9 11.0(7) . . . . ?
C16 C15 C18 O9 -171.5(5) . . . . ?
C14 C15 C18 O10 -166.7(4) . . . . ?
C16 C15 C18 O10 10.7(7) . . . . ?
Co2 O11 C19 N5 178.4(5) . . . . ?
O11 C19 N5 C20 -2.5(12) . . . . ?
O11 C19 N5 C21 179.5(7) . . . . ?
O21 C22 N3 C23 2(2) . . . . ?
O21 C22 N3 C24 177.7(15) . . . . ?
O19 C25 N4 C26 -18(3) . . . . ?
O19 C25 N4 C27 180(2) . . . . ?
Co2 O13 C28A N6A -170.6(13) . . . . ?
O13 C28A N6A C29A 4(3) . . . . ?
O13 C28A N6A C30A -180(2) . . . . ?
Co2 O13 C28B N6B 167(2) . . . . ?
O13 C28B N6B C29B 4(5) . . . . ?
O13 C28B N6B C30B -173(4) . . . . ?
